data_4028481
loop_
_publ_author_name
'Soumik Mondal'
'Annamalai Prathap'
'Kana M. Sureshan'

_publ_section_title
;
 Vinylogy in Orthoester Hydrolysis: Total Syntheses of Cyclophellitol,
 Valienamine, Gabosine K, Valienone, Gabosine G, 1-epi-Streptol, Streptol,
 and Uvamalol A
;
_journal_name_full 'Journal of Organic Chemistry'
_journal_page_first 7690
_journal_page_last 7700
_journal_paper_doi 10.1021/jo401272j
_journal_volume 78
_journal_year 2013
_chemical_formula_moiety 'C23 H26 O7'
_chemical_formula_sum 'C23 H26 O7'
_chemical_formula_weight 414.44
_chemical_name_systematic
;
 ?
;
_space_group_IT_number 14
_symmetry_cell_setting monoclinic
_symmetry_space_group_name_Hall '-P 2yn'
_symmetry_space_group_name_H-M 'P 1 21/n 1'
_atom_sites_solution_hydrogens geom
_atom_sites_solution_primary direct
_atom_sites_solution_secondary difmap
_audit_creation_method SHELXL-97
_cell_angle_alpha 90.00
_cell_angle_beta 90.700(2)
_cell_angle_gamma 90.00
_cell_formula_units_Z 4
_cell_length_a 6.6202(2)
_cell_length_b 11.2051(5)
_cell_length_c 28.4745(12)
_cell_measurement_reflns_used 3605
_cell_measurement_temperature 293(2)
_cell_measurement_theta_max 26.22
_cell_measurement_theta_min 2.31
_cell_volume 2112.08(14)
_computing_cell_refinement 'Bruker SAINT'
_computing_data_collection 'Bruker APEX2'
_computing_data_reduction 'Bruker SAINT'
_computing_molecular_graphics 'Bruker SHELXTL'
_computing_publication_material 'Bruker SHELXTL'
_computing_structure_refinement 'SHELXL-97 (Sheldrick, 2008)'
_computing_structure_solution 'SHELXS-97 (Sheldrick, 2008)'
_diffrn_ambient_temperature 293(2)
_diffrn_measured_fraction_theta_full 0.980
_diffrn_measured_fraction_theta_max 0.980
_diffrn_measurement_device_type 'Bruker APEX-II CCD'
_diffrn_measurement_method '\f and \w scans'
_diffrn_radiation_monochromator graphite
_diffrn_radiation_source 'fine-focus sealed tube'
_diffrn_radiation_type MoK\a
_diffrn_radiation_wavelength 0.71073
_diffrn_reflns_av_R_equivalents 0.0361
_diffrn_reflns_av_sigmaI/netI 0.0378
_diffrn_reflns_limit_h_max 7
_diffrn_reflns_limit_h_min -7
_diffrn_reflns_limit_k_max 13
_diffrn_reflns_limit_k_min -13
_diffrn_reflns_limit_l_max 33
_diffrn_reflns_limit_l_min -33
_diffrn_reflns_number 15360
_diffrn_reflns_theta_full 25.00
_diffrn_reflns_theta_max 25.00
_diffrn_reflns_theta_min 1.43
_diffrn_standards_number 0
_exptl_absorpt_coefficient_mu 0.096
_exptl_absorpt_correction_T_max 0.9904
_exptl_absorpt_correction_T_min 0.9717
_exptl_absorpt_correction_type multi-scan
_exptl_absorpt_process_details SADABS
_exptl_crystal_colour colourless
_exptl_crystal_density_diffrn 1.303
_exptl_crystal_density_meas 1.301
_exptl_crystal_description block
_exptl_crystal_F_000 880
_exptl_crystal_size_max 0.30
_exptl_crystal_size_mid 0.15
_exptl_crystal_size_min 0.10
_refine_diff_density_max 0.255
_refine_diff_density_min -0.494
_refine_diff_density_rms 0.100
_refine_ls_extinction_method none
_refine_ls_goodness_of_fit_ref 1.077
_refine_ls_hydrogen_treatment mixed
_refine_ls_matrix_type full
_refine_ls_number_parameters 295
_refine_ls_number_reflns 3649
_refine_ls_number_restraints 0
_refine_ls_restrained_S_all 1.077
_refine_ls_R_factor_all 0.1029
_refine_ls_R_factor_gt 0.0573
_refine_ls_shift/su_max 0.000
_refine_ls_shift/su_mean 0.000
_refine_ls_structure_factor_coef Fsqd
_refine_ls_weighting_details 'calc w=1/[\s^2^(Fo^2^)+(0.1135P)^2^+0.3604P] where P=(Fo^2^+2Fc^2^)/3'
_refine_ls_weighting_scheme calc
_refine_ls_wR_factor_gt 0.1698
_refine_ls_wR_factor_ref 0.2083
_reflns_number_gt 2242
_reflns_number_total 3649
_reflns_threshold_expression >2\s(I)
_cod_data_source_file jo401272j_si_001.cif
_cod_data_source_block 0043_090812_kmsealdehyde_0m
_cod_original_sg_symbol_Hall ' -P 2yn'
_cod_original_sg_symbol_H-M 'P 1 21/n 1 '
_cod_database_code 4028481

loop_
_symmetry_equiv_pos_as_xyz
'x, y, z'
'-x+1/2, y+1/2, -z+1/2'
'-x, -y, -z'
'x-1/2, -y-1/2, z-1/2'

loop_
_atom_site_label
_atom_site_type_symbol
_atom_site_fract_x
_atom_site_fract_y
_atom_site_fract_z
_atom_site_U_iso_or_equiv
_atom_site_adp_type
_atom_site_occupancy
_atom_site_symmetry_multiplicity
_atom_site_calc_flag
_atom_site_refinement_flags
C1 C 0.9926(4) -0.0180(3) 0.13785(11) 0.0542(8) Uani 1 1 d .
C2 C 0.9124(4) -0.0666(3) 0.09144(11) 0.0523(8) Uani 1 1 d .
C3 C 1.0808(4) -0.1251(3) 0.06410(10) 0.0510(7) Uani 1 1 d .
C4 C 1.2515(4) -0.0390(3) 0.05273(11) 0.0530(8) Uani 1 1 d .
C5 C 1.2982(4) 0.0433(3) 0.09304(10) 0.0510(7) Uani 1 1 d .
C6 C 1.1838(4) 0.0494(3) 0.13122(11) 0.0553(8) Uani 1 1 d .
C7 C 1.4664(5) 0.1278(3) 0.08991(13) 0.0627(9) Uani 1 1 d .
C8 C 0.8535(6) 0.0652(4) 0.20698(12) 0.0870(12) Uani 1 1 d .
H8A H 0.9785 0.1044 0.2161 0.104 Uiso 1 1 calc R
H8B H 0.8527 -0.0139 0.2208 0.104 Uiso 1 1 calc R
C9 C 0.6761(5) 0.1359(3) 0.22438(11) 0.0608(9) Uani 1 1 d .
C10 C 0.5507(6) 0.0905(3) 0.25785(12) 0.0734(10) Uani 1 1 d .
H10 H 0.5760 0.0145 0.2697 0.088 Uiso 1 1 calc R
C11 C 0.3869(6) 0.1544(3) 0.27465(12) 0.0714(10) Uani 1 1 d .
H11 H 0.3047 0.1220 0.2976 0.086 Uiso 1 1 calc R
C12 C 0.3484(5) 0.2652(3) 0.25702(12) 0.0651(9) Uani 1 1 d .
C13 C 0.4699(6) 0.3121(3) 0.22258(12) 0.0713(10) Uani 1 1 d .
H13 H 0.4420 0.3869 0.2100 0.086 Uiso 1 1 calc R
C14 C 0.6314(5) 0.2480(3) 0.20713(11) 0.0678(10) Uani 1 1 d .
H14 H 0.7137 0.2808 0.1843 0.081 Uiso 1 1 calc R
C15 C 0.0644(6) 0.2993(4) 0.30636(15) 0.0980(14) Uani 1 1 d .
H15A H -0.0342 0.3598 0.3127 0.147 Uiso 1 1 calc R
H15B H 0.1414 0.2830 0.3344 0.147 Uiso 1 1 calc R
H15C H -0.0028 0.2277 0.2961 0.147 Uiso 1 1 calc R
C16 C 1.0660(6) -0.2868(3) 0.00941(14) 0.0754(10) Uani 1 1 d .
H16A H 1.0640 -0.3390 0.0366 0.090 Uiso 1 1 calc R
H16B H 1.2042 -0.2812 -0.0013 0.090 Uiso 1 1 calc R
C17 C 0.9348(5) -0.3376(3) -0.02878(13) 0.0622(9) Uani 1 1 d .
C18 C 0.9900(6) -0.3412(4) -0.07490(15) 0.0852(12) Uani 1 1 d .
H18 H 1.1113 -0.3062 -0.0836 0.102 Uiso 1 1 calc R
C19 C 0.8711(7) -0.3955(4) -0.10890(14) 0.0930(13) Uani 1 1 d .
H19 H 0.9132 -0.3966 -0.1399 0.112 Uiso 1 1 calc R
C20 C 0.6917(6) -0.4476(3) -0.09720(12) 0.0665(9) Uani 1 1 d .
C21 C 0.6270(6) -0.4391(3) -0.05193(13) 0.0861(12) Uani 1 1 d .
H21 H 0.5022 -0.4700 -0.0435 0.103 Uiso 1 1 calc R
C22 C 0.7498(7) -0.3838(4) -0.01867(14) 0.0931(14) Uani 1 1 d .
H22 H 0.7039 -0.3780 0.0120 0.112 Uiso 1 1 calc R
C23 C 0.3992(7) -0.5592(5) -0.12098(18) 0.1123(16) Uani 1 1 d .
H23A H 0.3400 -0.5940 -0.1487 0.168 Uiso 1 1 calc R
H23B H 0.3081 -0.5012 -0.1083 0.168 Uiso 1 1 calc R
H23C H 0.4245 -0.6204 -0.0981 0.168 Uiso 1 1 calc R
O1 O 0.8410(3) 0.05622(19) 0.15748(7) 0.0626(6) Uani 1 1 d .
O2 O 0.7564(3) -0.1500(2) 0.10045(8) 0.0729(7) Uani 1 1 d .
H2A H 0.6664 -0.1173 0.1152 0.109 Uiso 1 1 calc R
O3 O 0.9951(3) -0.17236(17) 0.02192(7) 0.0607(6) Uani 1 1 d .
O4 O 1.4292(3) -0.1051(2) 0.04055(8) 0.0731(7) Uani 1 1 d .
H4A H 1.5230 -0.0855 0.0580 0.110 Uiso 1 1 calc R
O5 O 1.5637(4) 0.1474(2) 0.05516(9) 0.0770(7) Uani 1 1 d .
O6 O 0.1942(4) 0.3391(2) 0.27103(10) 0.0958(9) Uani 1 1 d .
O7 O 0.5845(5) -0.5025(2) -0.13265(9) 0.0903(8) Uani 1 1 d .
H1 H 1.013(4) -0.080(3) 0.1570(11) 0.055(9) Uiso 1 1 d .
H2 H 0.859(4) -0.002(3) 0.0748(10) 0.046(8) Uiso 1 1 d .
H3 H 1.140(4) -0.198(3) 0.0834(10) 0.058(8) Uiso 1 1 d .
H4 H 1.225(5) 0.009(3) 0.0269(11) 0.060(9) Uiso 1 1 d .
H6 H 1.219(5) 0.104(3) 0.1566(12) 0.066(9) Uiso 1 1 d .
H7 H 1.493(4) 0.172(3) 0.1193(11) 0.061(9) Uiso 1 1 d .

loop_
_atom_site_aniso_label
_atom_site_aniso_U_11
_atom_site_aniso_U_22
_atom_site_aniso_U_33
_atom_site_aniso_U_23
_atom_site_aniso_U_13
_atom_site_aniso_U_12
C1 0.0474(18) 0.071(2) 0.0446(17) -0.0004(16) -0.0005(14) 0.0091(15)
C2 0.0423(17) 0.0649(19) 0.0497(18) 0.0024(16) -0.0019(14) 0.0022(15)
C3 0.0462(17) 0.0624(18) 0.0444(17) -0.0039(15) -0.0061(14) 0.0079(14)
C4 0.0416(17) 0.0714(19) 0.0460(18) -0.0085(16) -0.0021(14) 0.0077(15)
C5 0.0418(16) 0.0658(17) 0.0453(17) -0.0082(14) -0.0036(14) 0.0065(14)
C6 0.0480(18) 0.0712(19) 0.0466(17) -0.0126(16) -0.0062(15) 0.0090(15)
C7 0.050(2) 0.081(2) 0.057(2) -0.0123(18) 0.0000(17) 0.0036(16)
C8 0.074(2) 0.141(4) 0.0457(19) -0.014(2) -0.0001(17) 0.025(2)
C9 0.0554(19) 0.087(2) 0.0404(17) -0.0110(17) 0.0019(15) 0.0036(17)
C10 0.088(3) 0.076(2) 0.056(2) 0.0046(18) 0.009(2) 0.007(2)
C11 0.071(2) 0.088(3) 0.056(2) 0.0005(18) 0.0165(18) -0.012(2)
C12 0.062(2) 0.077(2) 0.057(2) -0.0170(18) 0.0057(17) 0.0006(17)
C13 0.091(3) 0.067(2) 0.057(2) -0.0073(17) 0.007(2) -0.0052(19)
C14 0.072(2) 0.086(2) 0.0461(18) -0.0107(18) 0.0126(17) -0.0169(19)
C15 0.074(3) 0.141(4) 0.080(3) -0.021(3) 0.023(2) -0.005(3)
C16 0.073(2) 0.0612(19) 0.092(3) -0.0180(19) -0.006(2) 0.0048(17)
C17 0.064(2) 0.0508(17) 0.072(2) -0.0134(16) 0.0020(18) -0.0046(15)
C18 0.070(2) 0.101(3) 0.084(3) -0.019(2) 0.020(2) -0.027(2)
C19 0.097(3) 0.121(3) 0.061(2) -0.016(2) 0.024(2) -0.027(3)
C20 0.083(2) 0.0592(18) 0.058(2) -0.0059(16) 0.0000(18) -0.0090(18)
C21 0.095(3) 0.101(3) 0.063(2) -0.014(2) 0.013(2) -0.044(2)
C22 0.110(3) 0.110(3) 0.060(2) -0.017(2) 0.017(2) -0.048(3)
C23 0.090(3) 0.137(4) 0.109(4) -0.045(3) -0.005(3) -0.036(3)
O1 0.0543(13) 0.0918(15) 0.0418(12) -0.0076(11) 0.0050(10) 0.0168(11)
O2 0.0568(14) 0.0930(16) 0.0693(15) 0.0000(13) 0.0082(12) -0.0110(12)
O3 0.0670(14) 0.0596(12) 0.0551(13) -0.0129(10) -0.0147(11) 0.0074(10)
O4 0.0400(12) 0.1053(17) 0.0738(15) -0.0299(13) -0.0060(11) 0.0167(11)
O5 0.0636(15) 0.0942(17) 0.0734(16) -0.0079(13) 0.0129(13) -0.0067(12)
O6 0.098(2) 0.102(2) 0.0883(19) -0.0044(15) 0.0268(17) 0.0204(16)
O7 0.111(2) 0.0994(18) 0.0604(15) -0.0126(14) -0.0094(15) -0.0254(16)

loop_
_atom_type_symbol
_atom_type_description
_atom_type_scat_dispersion_real
_atom_type_scat_dispersion_imag
_atom_type_scat_source
C C 0.0033 0.0016 'International Tables Vol C Tables 4.2.6.8 and 6.1.1.4'
H H 0.0000 0.0000 'International Tables Vol C Tables 4.2.6.8 and 6.1.1.4'
O O 0.0106 0.0060 'International Tables Vol C Tables 4.2.6.8 and 6.1.1.4'

loop_
_geom_angle_atom_site_label_1
_geom_angle_atom_site_label_2
_geom_angle_atom_site_label_3
_geom_angle
O1 C1 C6 111.0(3)
O1 C1 C2 108.1(2)
C6 C1 C2 111.1(3)
O1 C1 H1 108.5(19)
C6 C1 H1 110.6(19)
C2 C1 H1 107.4(19)
O2 C2 C3 110.5(3)
O2 C2 C1 109.0(3)
C3 C2 C1 110.5(2)
O2 C2 H2 109.2(17)
C3 C2 H2 110.7(17)
C1 C2 H2 106.8(17)
O3 C3 C2 107.8(2)
O3 C3 C4 110.2(2)
C2 C3 C4 112.8(2)
O3 C3 H3 106.9(15)
C2 C3 H3 109.6(16)
C4 C3 H3 109.3(15)
O4 C4 C5 109.8(2)
O4 C4 C3 109.7(3)
C5 C4 C3 111.9(3)
O4 C4 H4 104.7(19)
C5 C4 H4 106.6(19)
C3 C4 H4 113.8(19)
C6 C5 C7 117.1(3)
C6 C5 C4 122.7(3)
C7 C5 C4 120.0(3)
C5 C6 C1 124.7(3)
C5 C6 H6 120.4(19)
C1 C6 H6 114.8(19)
O5 C7 C5 125.5(3)
O5 C7 H7 120.7(18)
C5 C7 H7 113.7(17)
O1 C8 C9 109.2(3)
O1 C8 H8A 109.8
C9 C8 H8A 109.8
O1 C8 H8B 109.8
C9 C8 H8B 109.8
H8A C8 H8B 108.3
C10 C9 C14 117.2(3)
C10 C9 C8 121.0(3)
C14 C9 C8 121.8(3)
C9 C10 C11 122.0(3)
C9 C10 H10 119.0
C11 C10 H10 119.0
C12 C11 C10 119.1(3)
C12 C11 H11 120.5
C10 C11 H11 120.5
C11 C12 O6 125.3(3)
C11 C12 C13 120.0(3)
O6 C12 C13 114.7(3)
C14 C13 C12 119.6(3)
C14 C13 H13 120.2
C12 C13 H13 120.2
C13 C14 C9 122.0(3)
C13 C14 H14 119.0
C9 C14 H14 119.0
O6 C15 H15A 109.5
O6 C15 H15B 109.5
H15A C15 H15B 109.5
O6 C15 H15C 109.5
H15A C15 H15C 109.5
H15B C15 H15C 109.5
O3 C16 C17 109.7(3)
O3 C16 H16A 109.7
C17 C16 H16A 109.7
O3 C16 H16B 109.7
C17 C16 H16B 109.7
H16A C16 H16B 108.2
C22 C17 C18 116.2(3)
C22 C17 C16 120.4(3)
C18 C17 C16 123.4(3)
C17 C18 C19 122.0(3)
C17 C18 H18 119.0
C19 C18 H18 119.0
C20 C19 C18 120.4(3)
C20 C19 H19 119.8
C18 C19 H19 119.8
C21 C20 C19 118.9(3)
C21 C20 O7 124.1(3)
C19 C20 O7 117.0(3)
C20 C21 C22 119.2(4)
C20 C21 H21 120.4
C22 C21 H21 120.4
C17 C22 C21 123.1(3)
C17 C22 H22 118.4
C21 C22 H22 118.4
O7 C23 H23A 109.5
O7 C23 H23B 109.5
H23A C23 H23B 109.5
O7 C23 H23C 109.5
H23A C23 H23C 109.5
H23B C23 H23C 109.5
C8 O1 C1 113.6(2)
C2 O2 H2A 109.5
C16 O3 C3 114.8(2)
C4 O4 H4A 109.5
C12 O6 C15 118.6(3)
C20 O7 C23 117.9(3)

loop_
_geom_bond_atom_site_label_1
_geom_bond_atom_site_label_2
_geom_bond_distance
C1 O1 1.423(3)
C1 C6 1.488(4)
C1 C2 1.519(4)
C1 H1 0.89(3)
C2 O2 1.419(4)
C2 C3 1.517(4)
C2 H2 0.93(3)
C3 O3 1.424(3)
C3 C4 1.523(4)
C3 H3 1.06(3)
C4 O4 1.436(3)
C4 C5 1.502(4)
C4 H4 0.92(3)
C5 C6 1.335(4)
C5 C7 1.465(5)
C6 H6 0.97(3)
C7 O5 1.208(4)
C7 H7 0.98(3)
C8 O1 1.415(4)
C8 C9 1.505(5)
C8 H8A 0.9700
C8 H8B 0.9700
C9 C10 1.370(5)
C9 C14 1.379(5)
C10 C11 1.389(5)
C10 H10 0.9300
C11 C12 1.362(5)
C11 H11 0.9300
C12 O6 1.377(4)
C12 C13 1.380(5)
C13 C14 1.365(5)
C13 H13 0.9300
C14 H14 0.9300
C15 O6 1.404(5)
C15 H15A 0.9600
C15 H15B 0.9600
C15 H15C 0.9600
C16 O3 1.413(4)
C16 C17 1.495(5)
C16 H16A 0.9700
C16 H16B 0.9700
C17 C22 1.364(5)
C17 C18 1.368(5)
C18 C19 1.381(5)
C18 H18 0.9300
C19 C20 1.368(5)
C19 H19 0.9300
C20 C21 1.366(5)
C20 O7 1.372(4)
C21 C22 1.387(5)
C21 H21 0.9300
C22 H22 0.9300
C23 O7 1.424(5)
C23 H23A 0.9600
C23 H23B 0.9600
C23 H23C 0.9600
O2 H2A 0.8200
O4 H4A 0.8200

loop_
_geom_hbond_atom_site_label_D
_geom_hbond_atom_site_label_H
_geom_hbond_atom_site_label_A
_geom_hbond_distance_DH
_geom_hbond_distance_HA
_geom_hbond_distance_DA
_geom_hbond_angle_DHA
_geom_hbond_site_symmetry_A
O4 H4A O2 0.82 2.08 2.787(3) 144.2 1_655

loop_
_geom_torsion_atom_site_label_1
_geom_torsion_atom_site_label_2
_geom_torsion_atom_site_label_3
_geom_torsion_atom_site_label_4
_geom_torsion
O1 C1 C2 O2 -70.1(3)
C6 C1 C2 O2 167.9(2)
O1 C1 C2 C3 168.3(3)
C6 C1 C2 C3 46.3(4)
O2 C2 C3 O3 57.3(3)
C1 C2 C3 O3 178.0(3)
O2 C2 C3 C4 179.1(2)
C1 C2 C3 C4 -60.2(4)
O3 C3 C4 O4 -77.5(3)
C2 C3 C4 O4 162.1(2)
O3 C3 C4 C5 160.4(2)
C2 C3 C4 C5 39.9(4)
O4 C4 C5 C6 -130.6(3)
C3 C4 C5 C6 -8.5(4)
O4 C4 C5 C7 54.2(4)
C3 C4 C5 C7 176.2(3)
C7 C5 C6 C1 172.0(3)
C4 C5 C6 C1 -3.4(5)
O1 C1 C6 C5 -136.5(3)
C2 C1 C6 C5 -16.2(4)
C6 C5 C7 O5 -167.5(3)
C4 C5 C7 O5 8.0(5)
O1 C8 C9 C10 125.4(4)
O1 C8 C9 C14 -53.9(5)
C14 C9 C10 C11 -1.1(5)
C8 C9 C10 C11 179.6(3)
C9 C10 C11 C12 0.7(6)
C10 C11 C12 O6 -178.7(3)
C10 C11 C12 C13 0.7(5)
C11 C12 C13 C14 -1.5(5)
O6 C12 C13 C14 177.9(3)
C12 C13 C14 C9 1.0(5)
C10 C9 C14 C13 0.3(5)
C8 C9 C14 C13 179.5(3)
O3 C16 C17 C22 -77.2(4)
O3 C16 C17 C18 103.1(4)
C22 C17 C18 C19 -4.0(6)
C16 C17 C18 C19 175.8(4)
C17 C18 C19 C20 0.1(7)
C18 C19 C20 C21 3.7(6)
C18 C19 C20 O7 -178.3(4)
C19 C20 C21 C22 -3.5(6)
O7 C20 C21 C22 178.6(4)
C18 C17 C22 C21 4.1(6)
C16 C17 C22 C21 -175.6(4)
C20 C21 C22 C17 -0.5(7)
C9 C8 O1 C1 -174.8(3)
C6 C1 O1 C8 -83.8(4)
C2 C1 O1 C8 154.1(3)
C17 C16 O3 C3 167.7(3)
C2 C3 O3 C16 -138.0(3)
C4 C3 O3 C16 98.6(3)
C11 C12 O6 C15 0.2(5)
C13 C12 O6 C15 -179.3(3)
C21 C20 O7 C23 -3.2(6)
C19 C20 O7 C23 178.9(4)
